data_4105445
loop_
_publ_author_name
'Kirsten Spannhoff'
'Nadine Kuhl'
'Gerald Kehr'
'Roland Fr\"ohlich'
'Gerhard Erker'

_publ_section_title
;
 Remarkable Product Diversity in the "Self-Organized" Reaction of
 Deprotonated Acetonitrile with Chlorophosphines
;
_journal_name_full 'Journal of the American Chemical Society'
_journal_page_first 17836
_journal_page_last 17842
_journal_paper_doi 10.1021/ja905676a
_journal_volume 131
_journal_year 2009
_chemical_formula_sum 'C38 H45 N P2'
_chemical_formula_weight 577.69
_chemical_name_systematic
; 
 ? 
;
_space_group_IT_number 88
_symmetry_cell_setting tetragonal
_symmetry_space_group_name_Hall '-I 4ad'
_symmetry_space_group_name_H-M 'I 41/a :2'
_atom_sites_solution_hydrogens geom
_atom_sites_solution_primary direct
_atom_sites_solution_secondary difmap
_audit_creation_method SHELXL-97
_cell_angle_alpha 90.00
_cell_angle_beta 90.00
_cell_angle_gamma 90.00
_cell_formula_units_Z 16
_cell_length_a 30.2865(2)
_cell_length_b 30.2865(2)
_cell_length_c 14.7582(2)
_cell_measurement_reflns_used 12571
_cell_measurement_temperature 223(2)
_cell_measurement_theta_max 27.88
_cell_measurement_theta_min 0.41
_cell_volume 13537.3(2)
_computing_cell_refinement 'Collect (Nonius B.V., 1998)'
_computing_data_collection 'Collect (Nonius B.V., 1998)'
_computing_data_reduction 'Denzo-SMN (Otwinowski & Minor, 1997)'
_computing_molecular_graphics 'XP (BrukerAXS, 2000)'
_computing_publication_material 'SHELXL-97 (Sheldrick, 1997)'
_computing_structure_refinement 'SHELXL-97 (Sheldrick, 1997)'
_computing_structure_solution 'SHELXS-97 (Sheldrick, 1990)'
_diffrn_ambient_temperature 223(2)
_diffrn_measured_fraction_theta_full 1.000
_diffrn_measured_fraction_theta_max 1.000
_diffrn_measurement_device_type 'Nonius KappaCCD'
_diffrn_measurement_method '\w and \f scans'
_diffrn_radiation_monochromator graphite
_diffrn_radiation_source 'rotataing anode Nonius FR591'
_diffrn_radiation_type MoK\a
_diffrn_radiation_wavelength 0.71073
_diffrn_reflns_av_R_equivalents 0.0837
_diffrn_reflns_av_sigmaI/netI 0.0564
_diffrn_reflns_limit_h_max 39
_diffrn_reflns_limit_h_min -39
_diffrn_reflns_limit_k_max 39
_diffrn_reflns_limit_k_min -34
_diffrn_reflns_limit_l_max 19
_diffrn_reflns_limit_l_min -18
_diffrn_reflns_number 59657
_diffrn_reflns_theta_full 27.87
_diffrn_reflns_theta_max 27.87
_diffrn_reflns_theta_min 1.90
_exptl_absorpt_coefficient_mu 0.154
_exptl_absorpt_correction_T_max 0.9698
_exptl_absorpt_correction_T_min 0.9409
_exptl_absorpt_correction_type multi-scan
_exptl_absorpt_process_details 'SORTAV (Blessing, 1995 & 1997)'
_exptl_crystal_colour colourless
_exptl_crystal_density_diffrn 1.134
_exptl_crystal_description block
_exptl_crystal_F_000 4960
_exptl_crystal_size_max 0.40
_exptl_crystal_size_mid 0.40
_exptl_crystal_size_min 0.20
_refine_diff_density_max 0.208
_refine_diff_density_min -0.259
_refine_diff_density_rms 0.043
_refine_ls_extinction_method none
_refine_ls_goodness_of_fit_ref 1.014
_refine_ls_hydrogen_treatment riding
_refine_ls_matrix_type full
_refine_ls_number_parameters 382
_refine_ls_number_reflns 8075
_refine_ls_number_restraints 0
_refine_ls_restrained_S_all 1.014
_refine_ls_R_factor_all 0.0990
_refine_ls_R_factor_gt 0.0489
_refine_ls_shift/su_max 0.001
_refine_ls_shift/su_mean 0.000
_refine_ls_structure_factor_coef Fsqd
_refine_ls_weighting_details 'calc w=1/[\s^2^(Fo^2^)+(0.0689P)^2^+2.4143P] where P=(Fo^2^+2Fc^2^)/3'
_refine_ls_weighting_scheme calc
_refine_ls_wR_factor_gt 0.1157
_refine_ls_wR_factor_ref 0.1356
_reflns_number_gt 4984
_reflns_number_total 8075
_reflns_threshold_expression >2sigma(I)
_cod_data_source_file ja905676a_si_005.cif
_cod_data_source_block erk4600
_cod_original_sg_symbol_H-M 'I 41/a'
_cod_database_code 4105445

loop_
_symmetry_equiv_pos_as_xyz
'x, y, z'
'-x+1/2, -y, z+1/2'
'-y+3/4, x+1/4, z+1/4'
'y+3/4, -x+3/4, z+3/4'
'x+1/2, y+1/2, z+1/2'
'-x+1, -y+1/2, z+1'
'-y+5/4, x+3/4, z+3/4'
'y+5/4, -x+5/4, z+5/4'
'-x, -y, -z'
'x-1/2, y, -z-1/2'
'y-3/4, -x-1/4, -z-1/4'
'-y-3/4, x-3/4, -z-3/4'
'-x+1/2, -y+1/2, -z+1/2'
'x, y+1/2, -z'
'y-1/4, -x+1/4, -z+1/4'
'-y-1/4, x-1/4, -z-1/4'

loop_
_atom_site_label
_atom_site_type_symbol
_atom_site_fract_x
_atom_site_fract_y
_atom_site_fract_z
_atom_site_U_iso_or_equiv
_atom_site_adp_type
_atom_site_occupancy
_atom_site_symmetry_multiplicity
_atom_site_calc_flag
_atom_site_refinement_flags
P1 P 0.849564(17) 0.786731(15) 0.11493(3) 0.03826(14) Uani 1 1 d .
P2 P 0.761780(16) 0.813854(15) 0.03245(3) 0.03906(14) Uani 1 1 d .
C1 C 0.82396(6) 0.81542(6) 0.01450(12) 0.0376(4) Uani 1 1 d .
H1 H 0.8340 0.8465 0.0131 0.045 Uiso 1 1 calc R
C2 C 0.83324(6) 0.79489(6) -0.07266(13) 0.0397(4) Uani 1 1 d .
N1 N 0.84077(6) 0.77789(6) -0.14054(12) 0.0542(4) Uani 1 1 d .
C11 C 0.90657(6) 0.80610(6) 0.13272(12) 0.0398(4) Uani 1 1 d .
C12 C 0.93293(6) 0.83503(6) 0.08012(12) 0.0422(4) Uani 1 1 d .
C13 C 0.97475(7) 0.84636(7) 0.11117(14) 0.0512(5) Uani 1 1 d .
H13 H 0.9919 0.8660 0.0765 0.061 Uiso 1 1 calc R
C14 C 0.99229(7) 0.82987(8) 0.19137(14) 0.0546(6) Uani 1 1 d .
C15 C 0.96623(7) 0.80188(7) 0.24187(13) 0.0536(6) Uani 1 1 d .
H15 H 0.9776 0.7903 0.2961 0.064 Uiso 1 1 calc R
C16 C 0.92370(7) 0.79015(6) 0.21557(13) 0.0458(5) Uani 1 1 d .
C17 C 0.91961(7) 0.85452(7) -0.01011(13) 0.0498(5) Uani 1 1 d .
H17A H 0.8981 0.8778 -0.0005 0.075 Uiso 1 1 calc R
H17B H 0.9068 0.8316 -0.0478 0.075 Uiso 1 1 calc R
H17C H 0.9454 0.8666 -0.0400 0.075 Uiso 1 1 calc R
C18 C 1.03846(7) 0.84301(10) 0.22141(17) 0.0808(8) Uani 1 1 d .
H18A H 1.0591 0.8380 0.1722 0.121 Uiso 1 1 calc R
H18B H 1.0470 0.8254 0.2735 0.121 Uiso 1 1 calc R
H18C H 1.0387 0.8740 0.2377 0.121 Uiso 1 1 calc R
C19 C 0.89717(8) 0.76073(8) 0.27816(14) 0.0634(6) Uani 1 1 d .
H19A H 0.9146 0.7538 0.3314 0.095 Uiso 1 1 calc R
H19B H 0.8895 0.7337 0.2468 0.095 Uiso 1 1 calc R
H19C H 0.8704 0.7759 0.2964 0.095 Uiso 1 1 calc R
C21 C 0.85488(6) 0.72826(6) 0.08176(12) 0.0397(4) Uani 1 1 d .
C22 C 0.88985(6) 0.70995(6) 0.03043(12) 0.0420(5) Uani 1 1 d .
C23 C 0.89207(8) 0.66431(7) 0.02003(14) 0.0519(5) Uani 1 1 d .
H23 H 0.9150 0.6523 -0.0150 0.062 Uiso 1 1 calc R
C24 C 0.86198(9) 0.63600(7) 0.05904(15) 0.0592(6) Uani 1 1 d .
C25 C 0.82822(8) 0.65413(7) 0.10920(15) 0.0578(6) Uani 1 1 d .
H25 H 0.8074 0.6352 0.1360 0.069 Uiso 1 1 calc R
C26 C 0.82366(7) 0.69946(6) 0.12188(13) 0.0466(5) Uani 1 1 d .
C27 C 0.92645(7) 0.73584(7) -0.01333(14) 0.0525(5) Uani 1 1 d .
H27A H 0.9476 0.7448 0.0325 0.079 Uiso 1 1 calc R
H27B H 0.9143 0.7618 -0.0425 0.079 Uiso 1 1 calc R
H27C H 0.9411 0.7176 -0.0582 0.079 Uiso 1 1 calc R
C28 C 0.86656(11) 0.58672(8) 0.0471(2) 0.0941(9) Uani 1 1 d .
H28A H 0.8843 0.5748 0.0961 0.141 Uiso 1 1 calc R
H28B H 0.8808 0.5806 -0.0104 0.141 Uiso 1 1 calc R
H28C H 0.8375 0.5732 0.0480 0.141 Uiso 1 1 calc R
C29 C 0.78560(8) 0.71522(8) 0.18006(16) 0.0661(6) Uani 1 1 d .
H29A H 0.7652 0.7322 0.1432 0.099 Uiso 1 1 calc R
H29B H 0.7968 0.7336 0.2287 0.099 Uiso 1 1 calc R
H29C H 0.7703 0.6899 0.2055 0.099 Uiso 1 1 calc R
C31 C 0.74356(7) 0.86145(6) 0.10181(12) 0.0429(5) Uani 1 1 d .
C32 C 0.76868(7) 0.89281(6) 0.15045(13) 0.0473(5) Uani 1 1 d .
C33 C 0.74679(9) 0.92739(7) 0.19428(15) 0.0617(6) Uani 1 1 d .
H33 H 0.7637 0.9481 0.2264 0.074 Uiso 1 1 calc R
C34 C 0.70172(9) 0.93254(9) 0.19278(17) 0.0722(7) Uani 1 1 d .
C35 C 0.67741(9) 0.90000(9) 0.15036(16) 0.0670(7) Uani 1 1 d .
H35 H 0.6464 0.9021 0.1511 0.080 Uiso 1 1 calc R
C36 C 0.69686(7) 0.86435(7) 0.10670(14) 0.0517(5) Uani 1 1 d .
C37 C 0.81815(7) 0.89265(7) 0.15838(17) 0.0614(6) Uani 1 1 d .
H37A H 0.8311 0.9010 0.1007 0.092 Uiso 1 1 calc R
H37B H 0.8281 0.8633 0.1749 0.092 Uiso 1 1 calc R
H37C H 0.8272 0.9136 0.2046 0.092 Uiso 1 1 calc R
C38 C 0.67987(12) 0.97267(11) 0.2354(2) 0.1158(12) Uani 1 1 d .
H38A H 0.6965 0.9818 0.2883 0.174 Uiso 1 1 calc R
H38B H 0.6500 0.9652 0.2533 0.174 Uiso 1 1 calc R
H38C H 0.6792 0.9966 0.1918 0.174 Uiso 1 1 calc R
C39 C 0.66661(7) 0.83021(8) 0.06576(17) 0.0674(7) Uani 1 1 d .
H39A H 0.6369 0.8344 0.0888 0.101 Uiso 1 1 calc R
H39B H 0.6770 0.8009 0.0817 0.101 Uiso 1 1 calc R
H39C H 0.6665 0.8334 0.0003 0.101 Uiso 1 1 calc R
C41 C 0.74426(6) 0.82943(6) -0.08349(12) 0.0376(4) Uani 1 1 d .
C42 C 0.74953(6) 0.87121(6) -0.12377(12) 0.0388(4) Uani 1 1 d .
C43 C 0.73634(6) 0.87723(7) -0.21331(13) 0.0434(5) Uani 1 1 d .
H43 H 0.7389 0.9055 -0.2392 0.052 Uiso 1 1 calc R
C44 C 0.71963(6) 0.84328(7) -0.26555(13) 0.0452(5) Uani 1 1 d .
C45 C 0.71477(6) 0.80241(7) -0.22544(13) 0.0458(5) Uani 1 1 d .
H45 H 0.7034 0.7790 -0.2601 0.055 Uiso 1 1 calc R
C46 C 0.72607(6) 0.79480(6) -0.13567(13) 0.0412(4) Uani 1 1 d .
C47 C 0.77050(7) 0.91009(6) -0.07627(15) 0.0513(5) Uani 1 1 d .
H47A H 0.7723 0.9349 -0.1178 0.077 Uiso 1 1 calc R
H47B H 0.8000 0.9021 -0.0563 0.077 Uiso 1 1 calc R
H47C H 0.7527 0.9183 -0.0242 0.077 Uiso 1 1 calc R
C48 C 0.70799(7) 0.85045(8) -0.36427(14) 0.0590(6) Uani 1 1 d .
H48A H 0.7344 0.8476 -0.4010 0.089 Uiso 1 1 calc R
H48B H 0.6957 0.8798 -0.3720 0.089 Uiso 1 1 calc R
H48C H 0.6864 0.8286 -0.3830 0.089 Uiso 1 1 calc R
C49 C 0.71877(7) 0.74894(6) -0.09805(15) 0.0542(5) Uani 1 1 d .
H49A H 0.7072 0.7300 -0.1453 0.081 Uiso 1 1 calc R
H49B H 0.6978 0.7503 -0.0484 0.081 Uiso 1 1 calc R
H49C H 0.7466 0.7371 -0.0763 0.081 Uiso 1 1 calc R

loop_
_atom_site_aniso_label
_atom_site_aniso_U_11
_atom_site_aniso_U_22
_atom_site_aniso_U_33
_atom_site_aniso_U_23
_atom_site_aniso_U_13
_atom_site_aniso_U_12
P1 0.0489(3) 0.0339(3) 0.0320(2) -0.0009(2) -0.0050(2) 0.0047(2)
P2 0.0441(3) 0.0346(3) 0.0385(3) 0.0020(2) -0.0038(2) 0.0002(2)
C1 0.0430(11) 0.0313(9) 0.0383(10) -0.0005(8) -0.0062(8) 0.0027(8)
C2 0.0395(11) 0.0419(11) 0.0378(11) 0.0008(9) -0.0065(8) 0.0006(8)
N1 0.0519(11) 0.0656(12) 0.0450(10) -0.0108(9) -0.0051(8) -0.0001(9)
C11 0.0508(11) 0.0342(10) 0.0346(10) -0.0076(8) -0.0076(8) 0.0068(8)
C12 0.0496(12) 0.0388(10) 0.0382(10) -0.0089(8) -0.0067(9) 0.0021(9)
C13 0.0495(12) 0.0569(13) 0.0471(12) -0.0122(10) -0.0031(10) 0.0015(10)
C14 0.0460(12) 0.0725(15) 0.0454(12) -0.0203(11) -0.0080(10) 0.0122(11)
C15 0.0610(14) 0.0630(14) 0.0367(11) -0.0113(10) -0.0130(10) 0.0184(11)
C16 0.0594(13) 0.0442(11) 0.0339(10) -0.0072(8) -0.0101(9) 0.0108(9)
C17 0.0542(12) 0.0481(12) 0.0472(12) 0.0046(9) -0.0092(10) -0.0077(9)
C18 0.0473(14) 0.134(3) 0.0605(16) -0.0154(15) -0.0126(12) 0.0060(14)
C19 0.0870(17) 0.0660(15) 0.0373(11) 0.0073(10) -0.0165(11) 0.0047(13)
C21 0.0534(12) 0.0331(10) 0.0325(9) 0.0022(8) -0.0086(9) 0.0031(8)
C22 0.0541(12) 0.0368(10) 0.0351(10) -0.0040(8) -0.0144(9) 0.0066(9)
C23 0.0666(14) 0.0425(12) 0.0467(12) -0.0089(9) -0.0166(10) 0.0117(10)
C24 0.0831(17) 0.0364(12) 0.0579(13) -0.0033(10) -0.0219(13) 0.0054(11)
C25 0.0720(15) 0.0426(12) 0.0589(13) 0.0109(10) -0.0174(12) -0.0092(11)
C26 0.0592(13) 0.0405(11) 0.0401(11) 0.0058(9) -0.0112(9) -0.0013(9)
C27 0.0563(13) 0.0497(12) 0.0514(12) -0.0084(10) 0.0024(10) 0.0085(10)
C28 0.133(3) 0.0361(13) 0.113(2) -0.0058(14) -0.013(2) 0.0039(15)
C29 0.0722(16) 0.0592(14) 0.0670(15) 0.0149(12) 0.0121(13) -0.0055(12)
C31 0.0547(12) 0.0387(11) 0.0352(10) 0.0064(8) 0.0012(9) 0.0054(9)
C32 0.0643(14) 0.0372(11) 0.0405(11) 0.0012(9) 0.0020(10) 0.0046(9)
C33 0.0889(18) 0.0464(13) 0.0499(13) -0.0035(10) 0.0063(12) 0.0086(12)
C34 0.090(2) 0.0649(16) 0.0619(15) -0.0041(13) 0.0183(14) 0.0251(14)
C35 0.0645(15) 0.0785(17) 0.0582(14) 0.0055(13) 0.0144(12) 0.0212(14)
C36 0.0522(13) 0.0578(13) 0.0449(11) 0.0085(10) 0.0073(10) 0.0068(10)
C37 0.0717(16) 0.0469(13) 0.0657(15) -0.0218(11) -0.0101(12) -0.0015(11)
C38 0.132(3) 0.091(2) 0.124(3) -0.031(2) 0.030(2) 0.045(2)
C39 0.0442(13) 0.0870(18) 0.0709(16) 0.0082(14) 0.0076(11) -0.0015(12)
C41 0.0339(10) 0.0398(10) 0.0390(10) 0.0019(8) -0.0024(8) 0.0008(8)
C42 0.0305(9) 0.0404(10) 0.0456(11) 0.0056(8) -0.0007(8) 0.0026(8)
C43 0.0334(10) 0.0493(12) 0.0477(11) 0.0124(9) 0.0001(8) 0.0048(9)
C44 0.0325(10) 0.0638(13) 0.0394(11) 0.0048(10) 0.0005(8) 0.0026(9)
C45 0.0383(11) 0.0560(13) 0.0429(11) -0.0053(9) -0.0056(9) -0.0023(9)
C46 0.0354(10) 0.0430(11) 0.0451(11) 0.0023(9) -0.0039(8) -0.0015(8)
C47 0.0563(13) 0.0413(11) 0.0564(13) 0.0095(10) -0.0050(10) -0.0026(9)
C48 0.0506(13) 0.0832(17) 0.0433(12) 0.0102(11) -0.0037(10) 0.0024(11)
C49 0.0630(14) 0.0432(12) 0.0563(13) -0.0013(10) -0.0080(11) -0.0095(10)

loop_
_atom_type_symbol
_atom_type_description
_atom_type_scat_dispersion_real
_atom_type_scat_dispersion_imag
_atom_type_scat_source
C C 0.0033 0.0016 'International Tables Vol C Tables 4.2.6.8 and 6.1.1.4'
H H 0.0000 0.0000 'International Tables Vol C Tables 4.2.6.8 and 6.1.1.4'
N N 0.0061 0.0033 'International Tables Vol C Tables 4.2.6.8 and 6.1.1.4'
P P 0.1023 0.0942 'International Tables Vol C Tables 4.2.6.8 and 6.1.1.4'

loop_
_geom_angle_atom_site_label_1
_geom_angle_atom_site_label_2
_geom_angle_atom_site_label_3
_geom_angle
C11 P1 C21 105.17(8)
C11 P1 C1 110.54(8)
C21 P1 C1 105.65(8)
C31 P2 C41 103.12(8)
C31 P2 C1 110.64(9)
C41 P2 C1 98.55(8)
C2 C1 P1 114.74(12)
C2 C1 P2 107.66(12)
P1 C1 P2 106.64(9)
N1 C2 C1 178.6(2)
C16 C11 C12 118.58(18)
C16 C11 P1 111.01(15)
C12 C11 P1 130.31(14)
C13 C12 C11 119.04(18)
C13 C12 C17 115.92(18)
C11 C12 C17 125.02(17)
C14 C13 C12 122.7(2)
C15 C14 C13 117.58(19)
C15 C14 C18 122.0(2)
C13 C14 C18 120.4(2)
C14 C15 C16 122.45(19)
C15 C16 C11 119.61(19)
C15 C16 C19 118.12(18)
C11 C16 C19 122.28(19)
C22 C21 C26 118.84(16)
C22 C21 P1 125.70(15)
C26 C21 P1 114.96(14)
C23 C22 C21 118.94(19)
C23 C22 C27 115.77(18)
C21 C22 C27 125.27(16)
C24 C23 C22 122.7(2)
C25 C24 C23 117.89(19)
C25 C24 C28 121.7(2)
C23 C24 C28 120.4(2)
C24 C25 C26 122.6(2)
C25 C26 C21 119.0(2)
C25 C26 C29 117.54(19)
C21 C26 C29 123.45(18)
C32 C31 C36 117.97(18)
C32 C31 P2 130.07(16)
C36 C31 P2 111.92(15)
C33 C32 C31 118.9(2)
C33 C32 C37 116.1(2)
C31 C32 C37 125.04(18)
C34 C33 C32 123.3(2)
C33 C34 C35 117.1(2)
C33 C34 C38 121.1(3)
C35 C34 C38 121.8(3)
C34 C35 C36 122.6(2)
C35 C36 C31 119.7(2)
C35 C36 C39 117.5(2)
C31 C36 C39 122.87(19)
C42 C41 C46 118.78(16)
C42 C41 P2 125.93(14)
C46 C41 P2 115.21(13)
C43 C42 C41 119.10(18)
C43 C42 C47 117.31(17)
C41 C42 C47 123.56(17)
C44 C43 C42 122.49(18)
C45 C44 C43 117.87(17)
C45 C44 C48 121.09(19)
C43 C44 C48 121.03(19)
C44 C45 C46 122.16(18)
C45 C46 C41 119.54(18)
C45 C46 C49 117.85(17)
C41 C46 C49 122.60(17)

loop_
_geom_bond_atom_site_label_1
_geom_bond_atom_site_label_2
_geom_bond_distance
P1 C11 1.842(2)
P1 C21 1.8444(18)
P1 C1 1.8849(18)
P2 C31 1.8520(19)
P2 C41 1.8524(18)
P2 C1 1.9023(19)
C1 C2 1.456(3)
C2 N1 1.149(2)
C11 C16 1.413(3)
C11 C12 1.417(3)
C12 C13 1.390(3)
C12 C17 1.512(3)
C13 C14 1.390(3)
C14 C15 1.377(3)
C14 C18 1.520(3)
C15 C16 1.391(3)
C16 C19 1.514(3)
C21 C22 1.415(3)
C21 C26 1.416(3)
C22 C23 1.393(3)
C22 C27 1.503(3)
C23 C24 1.377(3)
C24 C25 1.377(3)
C24 C28 1.509(3)
C25 C26 1.393(3)
C26 C29 1.515(3)
C31 C32 1.413(3)
C31 C36 1.419(3)
C32 C33 1.398(3)
C32 C37 1.503(3)
C33 C34 1.374(3)
C34 C35 1.380(4)
C34 C38 1.520(4)
C35 C36 1.389(3)
C36 C39 1.508(3)
C41 C42 1.407(3)
C41 C46 1.413(3)
C42 C43 1.393(3)
C42 C47 1.511(3)
C43 C44 1.381(3)
C44 C45 1.380(3)
C44 C48 1.515(3)
C45 C46 1.388(3)
C46 C49 1.512(3)

loop_
_geom_torsion_atom_site_label_1
_geom_torsion_atom_site_label_2
_geom_torsion_atom_site_label_3
_geom_torsion_atom_site_label_4
_geom_torsion
C11 P1 C1 C2 85.56(15)
C21 P1 C1 C2 -27.72(16)
C11 P1 C1 P2 -155.34(8)
C21 P1 C1 P2 91.38(10)
C31 P2 C1 C2 -149.86(12)
C41 P2 C1 C2 -42.29(13)
C31 P2 C1 P1 86.53(10)
C41 P2 C1 P1 -165.90(9)
P1 C1 C2 N1 20(9)
P2 C1 C2 N1 -99(9)
C21 P1 C11 C16 -75.57(14)
C1 P1 C11 C16 170.84(13)
C21 P1 C11 C12 108.20(18)
C1 P1 C11 C12 -5.4(2)
C16 C11 C12 C13 0.6(3)
P1 C11 C12 C13 176.63(15)
C16 C11 C12 C17 179.37(18)
P1 C11 C12 C17 -4.6(3)
C11 C12 C13 C14 1.1(3)
C17 C12 C13 C14 -177.73(18)
C12 C13 C14 C15 -1.3(3)
C12 C13 C14 C18 179.3(2)
C13 C14 C15 C16 -0.4(3)
C18 C14 C15 C16 179.1(2)
C14 C15 C16 C11 2.1(3)
C14 C15 C16 C19 -177.38(19)
C12 C11 C16 C15 -2.2(3)
P1 C11 C16 C15 -178.91(15)
C12 C11 C16 C19 177.27(18)
P1 C11 C16 C19 0.5(2)
C11 P1 C21 C22 -33.58(18)
C1 P1 C21 C22 83.39(17)
C11 P1 C21 C26 138.16(14)
C1 P1 C21 C26 -104.87(14)
C26 C21 C22 C23 0.9(3)
P1 C21 C22 C23 172.31(14)
C26 C21 C22 C27 -177.58(17)
P1 C21 C22 C27 -6.1(3)
C21 C22 C23 C24 -1.2(3)
C27 C22 C23 C24 177.43(19)
C22 C23 C24 C25 0.8(3)
C22 C23 C24 C28 -178.7(2)
C23 C24 C25 C26 -0.2(3)
C28 C24 C25 C26 179.3(2)
C24 C25 C26 C21 0.0(3)
C24 C25 C26 C29 -178.8(2)
C22 C21 C26 C25 -0.3(3)
P1 C21 C26 C25 -172.65(15)
C22 C21 C26 C29 178.43(18)
P1 C21 C26 C29 6.1(3)
C41 P2 C31 C32 -114.26(18)
C1 P2 C31 C32 -9.7(2)
C41 P2 C31 C36 67.96(15)
C1 P2 C31 C36 172.49(13)
C36 C31 C32 C33 -5.6(3)
P2 C31 C32 C33 176.71(16)
C36 C31 C32 C37 175.31(19)
P2 C31 C32 C37 -2.4(3)
C31 C32 C33 C34 0.1(3)
C37 C32 C33 C34 179.3(2)
C32 C33 C34 C35 4.2(4)
C32 C33 C34 C38 -175.2(2)
C33 C34 C35 C36 -3.1(4)
C38 C34 C35 C36 176.4(2)
C34 C35 C36 C31 -2.4(3)
C34 C35 C36 C39 177.9(2)
C32 C31 C36 C35 6.7(3)
P2 C31 C36 C35 -175.20(16)
C32 C31 C36 C39 -173.62(19)
P2 C31 C36 C39 4.5(2)
C31 P2 C41 C42 44.17(18)
C1 P2 C41 C42 -69.48(17)
C31 P2 C41 C46 -139.11(14)
C1 P2 C41 C46 107.24(14)
C46 C41 C42 C43 0.6(3)
P2 C41 C42 C43 177.17(14)
C46 C41 C42 C47 -177.04(17)
P2 C41 C42 C47 -0.4(3)
C41 C42 C43 C44 -2.4(3)
C47 C42 C43 C44 175.39(18)
C42 C43 C44 C45 2.1(3)
C42 C43 C44 C48 -176.58(18)
C43 C44 C45 C46 0.0(3)
C48 C44 C45 C46 178.64(18)
C44 C45 C46 C41 -1.7(3)
C44 C45 C46 C49 179.10(18)
C42 C41 C46 C45 1.4(3)
P2 C41 C46 C45 -175.58(14)
C42 C41 C46 C49 -179.44(18)
P2 C41 C46 C49 3.6(2)

loop_
_cod_related_entry_id
_cod_related_entry_database
_cod_related_entry_code
1 ChemSpider 30660219
